data_7014079
loop_
_publ_author_name
'Davies, Graham M.'
'Aarons, Rebecca J.'
'Motson, Graham R.'
'Jeffery, John C.'
'Adams, Harry'
'Faulkner, Stephen'
'Ward, Michael D.'

_publ_section_title
;
 Structural and near-IR photophysical studies on ternary lanthanide
 complexes containing poly(pyrazolyl)borate and 1,3-diketonate ligands.
;
_journal_issue 8
_journal_name_full 'Dalton transactions (Cambridge, England : 2003)'
_journal_page_first 1136
_journal_page_last 1144
_journal_paper_doi 10.1039/b400992d
_journal_year 2004
_chemical_formula_moiety 'C46.25 H36.50 B Cl0.50 N6 Nd O4'
_chemical_formula_sum 'C46.25 H36.5 B Cl0.5 N6 Nd O4'
_chemical_formula_weight 913.09
_chemical_name_systematic
;
?
;
_space_group_IT_number 14
_symmetry_cell_setting monoclinic
_symmetry_space_group_name_Hall '-P 2ybc'
_symmetry_space_group_name_H-M 'P 1 21/c 1'
_atom_sites_solution_hydrogens geom
_atom_sites_solution_primary direct
_atom_sites_solution_secondary difmap
_audit_creation_method SHELXL-97
_cell_angle_alpha 90.00
_cell_angle_beta 117.64(3)
_cell_angle_gamma 90.00
_cell_formula_units_Z 8
_cell_length_a 19.194(4)
_cell_length_b 26.548(5)
_cell_length_c 17.996(4)
_cell_measurement_reflns_used 3134
_cell_measurement_temperature 100(2)
_cell_measurement_theta_max 50.407
_cell_measurement_theta_min 5.111
_cell_volume 8124(4)
_computing_cell_refinement SAINT
_computing_data_collection 'SMART APEX'
_computing_data_reduction SHELXS
_computing_molecular_graphics SHELXS
_computing_publication_material SHELXS/XCIF
_computing_structure_refinement 'SHELXL-97 (Sheldrick, 1997)'
_computing_structure_solution 'SHELXS-97 (Sheldrick, 1990)'
_diffrn_ambient_temperature 100(2)
_diffrn_measured_fraction_theta_full 0.974
_diffrn_measured_fraction_theta_max 0.974
_diffrn_measurement_device_type 'CCD Area detector'
_diffrn_radiation_monochromator Graphite
_diffrn_radiation_source 'fine-focus sealed tube'
_diffrn_radiation_type MoK\a
_diffrn_radiation_wavelength 0.71073
_diffrn_reflns_av_R_equivalents 0.0656
_diffrn_reflns_av_sigmaI/netI 0.1116
_diffrn_reflns_limit_h_max 20
_diffrn_reflns_limit_h_min -24
_diffrn_reflns_limit_k_max 32
_diffrn_reflns_limit_k_min -34
_diffrn_reflns_limit_l_max 22
_diffrn_reflns_limit_l_min -23
_diffrn_reflns_number 35906
_diffrn_reflns_theta_full 27.49
_diffrn_reflns_theta_max 27.49
_diffrn_reflns_theta_min 1.42
_exptl_absorpt_coefficient_mu 1.364
_exptl_absorpt_correction_T_max 0.760725
_exptl_absorpt_correction_T_min 0.686942
_exptl_absorpt_correction_type multi-scan
_exptl_absorpt_process_details SADABS
_exptl_crystal_colour colourless
_exptl_crystal_density_diffrn 1.493
_exptl_crystal_density_method 'not measured'
_exptl_crystal_description needle
_exptl_crystal_F_000 3692
_exptl_crystal_size_max 0.2
_exptl_crystal_size_mid 0.1
_exptl_crystal_size_min 0.1
_refine_diff_density_max 2.122
_refine_diff_density_min -1.237
_refine_diff_density_rms 0.137
_refine_ls_extinction_method none
_refine_ls_goodness_of_fit_ref 0.947
_refine_ls_hydrogen_treatment mixed
_refine_ls_matrix_type full
_refine_ls_number_parameters 1075
_refine_ls_number_reflns 18149
_refine_ls_number_restraints 0
_refine_ls_restrained_S_all 0.947
_refine_ls_R_factor_all 0.0951
_refine_ls_R_factor_gt 0.0533
_refine_ls_shift/su_max 0.002
_refine_ls_shift/su_mean 0.000
_refine_ls_structure_factor_coef Fsqd
_refine_ls_weighting_details 'calc w=1/[\s^2^(Fo^2^)+(0.0309P)^2^+0.0000P] where P=(Fo^2^+2Fc^2^)/3'
_refine_ls_weighting_scheme calc
_refine_ls_wR_factor_gt 0.0914
_refine_ls_wR_factor_ref 0.1055
_reflns_number_gt 11900
_reflns_number_total 18149
_reflns_threshold_expression >2sigma(I)
_cod_data_source_file b400992d.txt
_cod_data_source_block donald
_cod_original_cell_volume 8123(3)
_cod_original_sg_symbol_H-M P2(1)/c
_cod_original_formula_sum 'C46.25 H36.50 B Cl0.50 N6 Nd O4'
_cod_database_code 7014079

loop_
_symmetry_equiv_pos_as_xyz
'x, y, z'
'-x, y+1/2, -z+1/2'
'-x, -y, -z'
'x, -y-1/2, z-1/2'

loop_
_atom_site_label
_atom_site_type_symbol
_atom_site_fract_x
_atom_site_fract_y
_atom_site_fract_z
_atom_site_U_iso_or_equiv
_atom_site_adp_type
_atom_site_occupancy
_atom_site_symmetry_multiplicity
_atom_site_calc_flag
_atom_site_refinement_flags
_atom_site_disorder_assembly
_atom_site_disorder_group
Nd1 Nd 0.004882(16) 0.489665(10) 0.282291(18) 0.01587(7) Uani 1 1 d . . .
B1 B 0.0325(4) 0.6410(2) 0.3212(5) 0.0262(15) Uani 1 1 d . . .
C101 C 0.1454(3) 0.34594(19) 0.4363(3) 0.0195(12) Uani 1 1 d . . .
C102 C 0.0762(3) 0.31821(19) 0.4114(4) 0.0257(13) Uani 1 1 d . . .
H102 H 0.0287 0.3317 0.3718 0.031 Uiso 1 1 calc R . .
C103 C 0.0773(4) 0.2708(2) 0.4448(4) 0.0312(14) Uani 1 1 d . . .
H103 H 0.0307 0.2529 0.4279 0.037 Uiso 1 1 calc R . .
C104 C 0.1479(4) 0.2503(2) 0.5033(4) 0.0331(15) Uani 1 1 d . . .
H104 H 0.1487 0.2189 0.5266 0.040 Uiso 1 1 calc R . .
C105 C 0.2168(4) 0.2764(2) 0.5270(4) 0.0327(15) Uani 1 1 d . . .
H105 H 0.2644 0.2620 0.5644 0.039 Uiso 1 1 calc R . .
C106 C 0.2157(3) 0.3243(2) 0.4952(4) 0.0259(13) Uani 1 1 d . . .
H106 H 0.2625 0.3422 0.5135 0.031 Uiso 1 1 calc R . .
O111 O 0.07053(19) 0.41316(13) 0.3495(2) 0.0218(8) Uani 1 1 d . . .
C112 C 0.1390(3) 0.39857(19) 0.4023(3) 0.0196(12) Uani 1 1 d . . .
C113 C 0.2060(3) 0.42932(19) 0.4304(4) 0.0222(12) Uani 1 1 d . . .
H113 H 0.2547 0.4149 0.4643 0.027 Uiso 1 1 calc R . .
C114 C 0.2037(3) 0.4806(2) 0.4102(3) 0.0191(12) Uani 1 1 d . . .
O115 O 0.14040(19) 0.50371(13) 0.3662(2) 0.0213(8) Uani 1 1 d . . .
C121 C 0.2772(3) 0.51174(19) 0.4440(3) 0.0177(11) Uani 1 1 d . . .
C122 C 0.2700(3) 0.5633(2) 0.4232(4) 0.0240(13) Uani 1 1 d . . .
H122 H 0.2206 0.5773 0.3905 0.029 Uiso 1 1 calc R . .
C123 C 0.3364(3) 0.5931(2) 0.4514(4) 0.0299(14) Uani 1 1 d . . .
H123 H 0.3313 0.6271 0.4377 0.036 Uiso 1 1 calc R . .
C124 C 0.4096(3) 0.5732(2) 0.4994(4) 0.0335(15) Uani 1 1 d . . .
H124 H 0.4539 0.5937 0.5180 0.040 Uiso 1 1 calc R . .
C125 C 0.4178(3) 0.5228(2) 0.5200(4) 0.0345(15) Uani 1 1 d . . .
H125 H 0.4675 0.5091 0.5525 0.041 Uiso 1 1 calc R . .
C126 C 0.3521(3) 0.4930(2) 0.4923(4) 0.0268(13) Uani 1 1 d . . .
H126 H 0.3581 0.4590 0.5065 0.032 Uiso 1 1 calc R . .
C131 C -0.2230(3) 0.54938(19) 0.0550(3) 0.0195(12) Uani 1 1 d . . .
C132 C -0.2002(3) 0.5984(2) 0.0837(4) 0.0279(13) Uani 1 1 d . . .
H132 H -0.1555 0.6037 0.1346 0.033 Uiso 1 1 calc R . .
C133 C -0.2433(3) 0.6392(2) 0.0374(4) 0.0336(15) Uani 1 1 d . . .
H133 H -0.2267 0.6718 0.0563 0.040 Uiso 1 1 calc R . .
C134 C -0.3110(3) 0.6315(2) -0.0367(4) 0.0303(14) Uani 1 1 d . . .
H134 H -0.3406 0.6589 -0.0674 0.036 Uiso 1 1 calc R . .
C135 C -0.3347(3) 0.5830(2) -0.0655(4) 0.0329(15) Uani 1 1 d . . .
H135 H -0.3803 0.5777 -0.1156 0.039 Uiso 1 1 calc R . .
C136 C -0.2906(3) 0.5424(2) -0.0197(4) 0.0254(13) Uani 1 1 d . . .
H136 H -0.3066 0.5099 -0.0396 0.030 Uiso 1 1 calc R . .
O141 O -0.1201(2) 0.51910(13) 0.1811(2) 0.0223(8) Uani 1 1 d . . .
C142 C -0.1700(3) 0.50734(19) 0.1070(3) 0.0176(11) Uani 1 1 d . . .
C143 C -0.1745(3) 0.45940(18) 0.0716(3) 0.0190(11) Uani 1 1 d . . .
H143 H -0.2129 0.4539 0.0167 0.023 Uiso 1 1 calc R . .
C144 C -0.1240(3) 0.41952(19) 0.1148(3) 0.0161(11) Uani 1 1 d . . .
O145 O -0.0707(2) 0.42132(13) 0.1915(2) 0.0206(8) Uani 1 1 d . . .
C151 C -0.1261(3) 0.37104(19) 0.0698(3) 0.0213(12) Uani 1 1 d . . .
C152 C -0.0675(3) 0.33530(19) 0.1117(4) 0.0228(12) Uani 1 1 d . . .
H152 H -0.0297 0.3417 0.1666 0.027 Uiso 1 1 calc R . .
C153 C -0.0640(4) 0.2902(2) 0.0738(4) 0.0316(14) Uani 1 1 d . . .
H153 H -0.0237 0.2672 0.1021 0.038 Uiso 1 1 calc R . .
C154 C -0.1215(4) 0.2804(2) -0.0065(4) 0.0349(15) Uani 1 1 d . . .
H154 H -0.1206 0.2504 -0.0327 0.042 Uiso 1 1 calc R . .
C155 C -0.1803(4) 0.3149(2) -0.0481(4) 0.0314(14) Uani 1 1 d . . .
H155 H -0.2192 0.3076 -0.1020 0.038 Uiso 1 1 calc R . .
C156 C -0.1831(3) 0.3602(2) -0.0115(4) 0.0257(13) Uani 1 1 d . . .
H156 H -0.2228 0.3833 -0.0412 0.031 Uiso 1 1 calc R . .
N161 N -0.0259(3) 0.61404(15) 0.3442(3) 0.0216(10) Uani 1 1 d . . .
N162 N -0.0269(2) 0.56321(15) 0.3547(3) 0.0186(10) Uani 1 1 d . . .
C163 C -0.0760(3) 0.5547(2) 0.3873(3) 0.0205(12) Uani 1 1 d . . .
C164 C -0.1072(3) 0.5998(2) 0.3987(4) 0.0256(13) Uani 1 1 d . . .
H164 H -0.1427 0.6043 0.4200 0.031 Uiso 1 1 calc R . .
C165 C -0.0733(3) 0.6361(2) 0.3713(4) 0.0259(13) Uani 1 1 d . . .
H165 H -0.0818 0.6705 0.3715 0.031 Uiso 1 1 calc R . .
N171 N -0.0627(2) 0.46601(16) 0.3741(3) 0.0225(10) Uani 1 1 d . . .
C172 C -0.0906(3) 0.50298(19) 0.4049(3) 0.0187(11) Uani 1 1 d . . .
C173 C -0.1281(3) 0.4921(2) 0.4532(3) 0.0250(12) Uani 1 1 d . . .
H173 H -0.1469 0.5180 0.4738 0.030 Uiso 1 1 calc R . .
C174 C -0.1371(3) 0.4428(2) 0.4701(4) 0.0262(13) Uani 1 1 d . . .
H174 H -0.1619 0.4351 0.5025 0.031 Uiso 1 1 calc R . .
C175 C -0.1094(3) 0.4047(2) 0.4389(3) 0.0238(12) Uani 1 1 d . . .
H175 H -0.1152 0.3710 0.4492 0.029 Uiso 1 1 calc R . .
C176 C -0.0724(3) 0.4185(2) 0.3914(4) 0.0245(13) Uani 1 1 d . . .
H176 H -0.0532 0.3930 0.3705 0.029 Uiso 1 1 calc R . .
N181 N 0.0274(3) 0.62124(15) 0.2379(3) 0.0241(11) Uani 1 1 d . . .
N182 N 0.0371(2) 0.57178(15) 0.2249(3) 0.0192(10) Uani 1 1 d . . .
C183 C 0.0507(3) 0.5698(2) 0.1585(3) 0.0209(12) Uani 1 1 d . . .
C184 C 0.0489(3) 0.6182(2) 0.1269(4) 0.0288(14) Uani 1 1 d . . .
H184 H 0.0563 0.6274 0.0812 0.035 Uiso 1 1 calc R . .
C185 C 0.0336(3) 0.6488(2) 0.1786(4) 0.0286(14) Uani 1 1 d . . .
H185 H 0.0283 0.6836 0.1735 0.034 Uiso 1 1 calc R . .
N191 N 0.0520(2) 0.47975(16) 0.1663(3) 0.0196(10) Uani 1 1 d . . .
C192 C 0.0656(3) 0.52085(19) 0.1306(3) 0.0200(12) Uani 1 1 d . . .
C193 C 0.0921(3) 0.5163(2) 0.0710(4) 0.0269(13) Uani 1 1 d . . .
H193 H 0.1019 0.5449 0.0475 0.032 Uiso 1 1 calc R . .
C194 C 0.1037(3) 0.4689(2) 0.0469(4) 0.0282(14) Uani 1 1 d . . .
H194 H 0.1205 0.4652 0.0064 0.034 Uiso 1 1 calc R . .
C195 C 0.0900(3) 0.4271(2) 0.0839(4) 0.0273(13) Uani 1 1 d . . .
H195 H 0.0977 0.3948 0.0690 0.033 Uiso 1 1 calc R . .
C196 C 0.0646(3) 0.4343(2) 0.1436(4) 0.0236(13) Uani 1 1 d . . .
H196 H 0.0559 0.4062 0.1689 0.028 Uiso 1 1 calc R . .
Nd2 Nd 0.492697(16) 0.196699(10) 0.231089(19) 0.01560(7) Uani 1 1 d . . .
B2 B 0.5101(4) 0.3456(2) 0.2580(5) 0.0287(16) Uani 1 1 d . . .
C201 C 0.3326(3) 0.06102(19) 0.2305(4) 0.0207(12) Uani 1 1 d . . .
C202 C 0.3619(3) 0.02734(19) 0.1927(4) 0.0238(13) Uani 1 1 d . . .
H202 H 0.3908 0.0394 0.1669 0.029 Uiso 1 1 calc R . .
C203 C 0.3487(3) -0.0238(2) 0.1931(4) 0.0295(14) Uani 1 1 d . . .
H203 H 0.3685 -0.0459 0.1674 0.035 Uiso 1 1 calc R . .
C204 C 0.3057(3) -0.0423(2) 0.2319(4) 0.0298(15) Uani 1 1 d . . .
H204 H 0.2971 -0.0767 0.2330 0.036 Uiso 1 1 calc R . .
C205 C 0.2760(3) -0.0090(2) 0.2686(4) 0.0275(13) Uani 1 1 d . . .
H205 H 0.2471 -0.0212 0.2944 0.033 Uiso 1 1 calc R . .
C206 C 0.2884(3) 0.0421(2) 0.2680(4) 0.0247(13) Uani 1 1 d . . .
H206 H 0.2674 0.0641 0.2926 0.030 Uiso 1 1 calc R . .
O211 O 0.4109(2) 0.12598(12) 0.2183(2) 0.0221(9) Uani 1 1 d . . .
C212 C 0.3521(3) 0.11584(19) 0.2312(3) 0.0198(12) Uani 1 1 d . . .
C213 C 0.3052(3) 0.15250(18) 0.2424(4) 0.0220(12) Uani 1 1 d . . .
H213 H 0.2627 0.1418 0.2498 0.026 Uiso 1 1 calc R . .
C214 C 0.3187(3) 0.20391(19) 0.2429(3) 0.0195(12) Uani 1 1 d . . .
O215 O 0.3772(2) 0.22334(12) 0.2374(2) 0.0211(8) Uani 1 1 d . . .
C221 C 0.2608(3) 0.24038(18) 0.2474(3) 0.0197(12) Uani 1 1 d . . .
C222 C 0.2603(3) 0.28986(19) 0.2210(4) 0.0236(12) Uani 1 1 d . . .
H222 H 0.2943 0.2992 0.1998 0.028 Uiso 1 1 calc R . .
C223 C 0.2095(3) 0.3252(2) 0.2259(4) 0.0262(13) Uani 1 1 d . . .
H223 H 0.2096 0.3581 0.2084 0.031 Uiso 1 1 calc R . .
C224 C 0.1588(3) 0.3111(2) 0.2571(4) 0.0294(14) Uani 1 1 d . . .
H224 H 0.1243 0.3347 0.2601 0.035 Uiso 1 1 calc R . .
C225 C 0.1589(4) 0.2620(2) 0.2841(4) 0.0328(15) Uani 1 1 d . . .
H225 H 0.1251 0.2529 0.3056 0.039 Uiso 1 1 calc R . .
C226 C 0.2098(3) 0.2269(2) 0.2789(4) 0.0263(13) Uani 1 1 d . . .
H226 H 0.2097 0.1940 0.2965 0.032 Uiso 1 1 calc R . .
C231 C 0.6438(3) 0.05460(19) 0.2380(3) 0.0188(11) Uani 1 1 d . . .
C232 C 0.5827(3) 0.0226(2) 0.2289(4) 0.0260(13) Uani 1 1 d . . .
H232 H 0.5353 0.0360 0.2219 0.031 Uiso 1 1 calc R . .
C233 C 0.5924(3) -0.0293(2) 0.2302(4) 0.0281(14) Uani 1 1 d . . .
H233 H 0.5515 -0.0504 0.2243 0.034 Uiso 1 1 calc R . .
C234 C 0.6623(3) -0.0498(2) 0.2400(4) 0.0258(13) Uani 1 1 d . . .
H234 H 0.6683 -0.0846 0.2405 0.031 Uiso 1 1 calc R . .
C235 C 0.7228(3) -0.0187(2) 0.2492(4) 0.0274(13) Uani 1 1 d . . .
H235 H 0.7699 -0.0325 0.2558 0.033 Uiso 1 1 calc R . .
C236 C 0.7141(3) 0.0337(2) 0.2486(4) 0.0249(13) Uani 1 1 d . . .
H236 H 0.7555 0.0546 0.2553 0.030 Uiso 1 1 calc R . .
O241 O 0.56092(19) 0.12335(12) 0.2250(2) 0.0202(8) Uani 1 1 d . . .
C242 C 0.6280(3) 0.11049(19) 0.2329(3) 0.0180(11) Uani 1 1 d . . .
C243 C 0.6839(3) 0.14494(18) 0.2357(3) 0.0190(12) Uani 1 1 d . . .
H243 H 0.7307 0.1326 0.2393 0.023 Uiso 1 1 calc R . .
C244 C 0.6731(3) 0.19707(19) 0.2333(3) 0.0166(11) Uani 1 1 d . . .
O245 O 0.61438(19) 0.21853(12) 0.2341(2) 0.0202(8) Uani 1 1 d . . .
C251 C 0.7345(3) 0.23213(18) 0.2330(3) 0.0192(11) Uani 1 1 d . . .
C252 C 0.7359(3) 0.28191(19) 0.2602(3) 0.0226(12) Uani 1 1 d . . .
H252 H 0.6994 0.2921 0.2775 0.027 Uiso 1 1 calc R . .
C253 C 0.7907(3) 0.3156(2) 0.2615(4) 0.0240(13) Uani 1 1 d . . .
H253 H 0.7910 0.3484 0.2798 0.029 Uiso 1 1 calc R . .
C254 C 0.8454(3) 0.3014(2) 0.2360(3) 0.0239(12) Uani 1 1 d . . .
H254 H 0.8826 0.3244 0.2377 0.029 Uiso 1 1 calc R . .
C255 C 0.8450(3) 0.2527(2) 0.2078(4) 0.0280(14) Uani 1 1 d . . .
H255 H 0.8804 0.2432 0.1886 0.034 Uiso 1 1 calc R . .
C256 C 0.7906(3) 0.2183(2) 0.2086(3) 0.0211(12) Uani 1 1 d . . .
H256 H 0.7919 0.1851 0.1924 0.025 Uiso 1 1 calc R . .
N261 N 0.5703(3) 0.31300(15) 0.3324(3) 0.0205(10) Uani 1 1 d . . .
N262 N 0.5565(3) 0.26418(15) 0.3441(3) 0.0203(10) Uani 1 1 d . . .
C263 C 0.6179(3) 0.2500(2) 0.4167(4) 0.0221(12) Uani 1 1 d . . .
C264 C 0.6717(3) 0.2890(2) 0.4518(4) 0.0295(14) Uani 1 1 d . . .
H264 H 0.7188 0.2888 0.5014 0.035 Uiso 1 1 calc R . .
C265 C 0.6392(3) 0.3281(2) 0.3962(4) 0.0305(14) Uani 1 1 d . . .
H265 H 0.6613 0.3599 0.4016 0.037 Uiso 1 1 calc R . .
N271 N 0.5711(2) 0.16520(15) 0.3874(3) 0.0196(10) Uani 1 1 d . . .
C272 C 0.6201(3) 0.19783(19) 0.4457(3) 0.0194(11) Uani 1 1 d . . .
C273 C 0.6709(3) 0.1830(2) 0.5281(4) 0.0247(13) Uani 1 1 d . . .
H273 H 0.7042 0.2060 0.5674 0.030 Uiso 1 1 calc R . .
C274 C 0.6699(3) 0.1333(2) 0.5493(4) 0.0292(14) Uani 1 1 d . . .
H274 H 0.7029 0.1224 0.6036 0.035 Uiso 1 1 calc R . .
C275 C 0.6204(3) 0.0997(2) 0.4906(4) 0.0265(13) Uani 1 1 d . . .
H275 H 0.6194 0.0660 0.5042 0.032 Uiso 1 1 calc R . .
C276 C 0.5717(3) 0.1174(2) 0.4103(4) 0.0241(13) Uani 1 1 d . . .
H276 H 0.5379 0.0947 0.3705 0.029 Uiso 1 1 calc R . .
N281 N 0.5017(2) 0.32520(15) 0.1742(3) 0.0198(10) Uani 1 1 d . . .
N282 N 0.4733(2) 0.27844(16) 0.1457(3) 0.0190(10) Uani 1 1 d . . .
C283 C 0.4682(3) 0.2741(2) 0.0689(3) 0.0218(12) Uani 1 1 d . . .
C284 C 0.4942(3) 0.3189(2) 0.0483(4) 0.0305(14) Uani 1 1 d . . .
H284 H 0.4968 0.3260 -0.0009 0.037 Uiso 1 1 calc R . .
C285 C 0.5145(3) 0.3495(2) 0.1159(4) 0.0270(14) Uani 1 1 d . . .
H285 H 0.5342 0.3821 0.1211 0.032 Uiso 1 1 calc R . .
N291 N 0.4397(2) 0.18737(15) 0.0699(3) 0.0204(10) Uani 1 1 d . . .
C292 C 0.4452(3) 0.22620(19) 0.0242(3) 0.0193(12) Uani 1 1 d . . .
C293 C 0.4319(3) 0.2203(2) -0.0577(4) 0.0247(13) Uani 1 1 d . . .
H293 H 0.4370 0.2476 -0.0874 0.030 Uiso 1 1 calc R . .
C294 C 0.4112(3) 0.1738(2) -0.0947(4) 0.0275(13) Uani 1 1 d . . .
H294 H 0.4019 0.1692 -0.1498 0.033 Uiso 1 1 calc R . .
C295 C 0.4043(3) 0.1338(2) -0.0495(4) 0.0283(14) Uani 1 1 d . . .
H295 H 0.3897 0.1020 -0.0735 0.034 Uiso 1 1 calc R . .
C296 C 0.4195(3) 0.1422(2) 0.0323(4) 0.0237(12) Uani 1 1 d . . .
H296 H 0.4156 0.1152 0.0630 0.028 Uiso 1 1 calc R . .
C300 C 0.5457(7) 0.9710(5) 0.5266(8) 0.039(3) Uani 0.50 1 d P . .
H30A H 0.5367 0.9355 0.5319 0.047 Uiso 0.50 1 calc PR . .
H30B H 0.6017 0.9764 0.5477 0.047 Uiso 0.50 1 calc PR . .
Cl1 Cl 0.49125(11) 0.99116(7) 0.41646(12) 0.0543(5) Uani 1 1 d . . .
H2A H 0.453(4) 0.343(2) 0.253(4) 0.065 Uiso 1 1 d . . .
H2B H 0.532(4) 0.384(2) 0.264(4) 0.065 Uiso 1 1 d . . .
H1A H 0.092(4) 0.639(2) 0.372(4) 0.065 Uiso 1 1 d . . .
H1B H 0.013(4) 0.682(2) 0.308(4) 0.065 Uiso 1 1 d . . .

loop_
_atom_site_aniso_label
_atom_site_aniso_U_11
_atom_site_aniso_U_22
_atom_site_aniso_U_33
_atom_site_aniso_U_23
_atom_site_aniso_U_13
_atom_site_aniso_U_12
Nd1 0.01470(14) 0.01599(14) 0.01670(15) 0.00004(12) 0.00710(12) -0.00017(12)
B1 0.032(4) 0.020(3) 0.029(4) -0.008(3) 0.016(3) -0.007(3)
C101 0.023(3) 0.016(3) 0.023(3) -0.004(2) 0.014(3) 0.001(2)
C102 0.025(3) 0.019(3) 0.034(4) 0.004(3) 0.015(3) 0.004(2)
C103 0.032(3) 0.017(3) 0.044(4) 0.000(3) 0.018(3) -0.003(3)
C104 0.050(4) 0.017(3) 0.036(4) 0.004(3) 0.023(3) 0.001(3)
C105 0.034(3) 0.027(3) 0.027(4) 0.009(3) 0.007(3) 0.006(3)
C106 0.023(3) 0.024(3) 0.026(3) 0.002(3) 0.007(3) 0.001(2)
O111 0.0143(19) 0.020(2) 0.026(2) -0.0015(17) 0.0054(17) 0.0005(16)
C112 0.028(3) 0.014(3) 0.021(3) 0.001(2) 0.016(3) 0.003(2)
C113 0.020(3) 0.021(3) 0.027(3) 0.002(2) 0.012(3) 0.005(2)
C114 0.012(3) 0.027(3) 0.017(3) -0.005(2) 0.006(2) -0.002(2)
O115 0.0159(18) 0.018(2) 0.024(2) 0.0017(16) 0.0043(17) 0.0022(15)
C121 0.016(3) 0.023(3) 0.011(3) -0.003(2) 0.005(2) -0.002(2)
C122 0.020(3) 0.026(3) 0.027(3) 0.003(3) 0.011(3) 0.003(2)
C123 0.035(3) 0.025(3) 0.035(4) -0.005(3) 0.021(3) -0.010(3)
C124 0.020(3) 0.045(4) 0.036(4) -0.013(3) 0.014(3) -0.015(3)
C125 0.017(3) 0.041(4) 0.037(4) -0.008(3) 0.006(3) 0.002(3)
C126 0.019(3) 0.029(3) 0.030(3) -0.006(3) 0.009(3) -0.003(3)
C131 0.019(3) 0.019(3) 0.023(3) 0.006(2) 0.012(3) 0.005(2)
C132 0.026(3) 0.024(3) 0.031(4) -0.002(3) 0.011(3) 0.004(3)
C133 0.037(4) 0.024(3) 0.037(4) -0.003(3) 0.014(3) 0.003(3)
C134 0.035(3) 0.023(3) 0.037(4) 0.009(3) 0.020(3) 0.013(3)
C135 0.021(3) 0.043(4) 0.031(4) 0.003(3) 0.009(3) 0.007(3)
C136 0.021(3) 0.028(3) 0.026(3) 0.001(3) 0.010(3) 0.005(2)
O141 0.0206(19) 0.023(2) 0.019(2) -0.0051(16) 0.0060(17) -0.0010(16)
C142 0.012(2) 0.023(3) 0.020(3) 0.001(2) 0.010(2) -0.002(2)
C143 0.017(3) 0.022(3) 0.015(3) 0.000(2) 0.005(2) -0.002(2)
C144 0.008(2) 0.022(3) 0.015(3) -0.002(2) 0.002(2) -0.005(2)
O145 0.0196(19) 0.0199(19) 0.024(2) 0.0033(16) 0.0118(18) -0.0003(16)
C151 0.025(3) 0.018(3) 0.022(3) -0.005(2) 0.011(3) -0.009(2)
C152 0.023(3) 0.023(3) 0.020(3) -0.002(2) 0.008(3) -0.003(2)
C153 0.039(4) 0.021(3) 0.037(4) -0.001(3) 0.021(3) 0.000(3)
C154 0.048(4) 0.021(3) 0.042(4) -0.010(3) 0.027(4) -0.006(3)
C155 0.037(4) 0.032(4) 0.022(3) -0.008(3) 0.011(3) -0.008(3)
C156 0.034(3) 0.021(3) 0.023(3) 0.000(2) 0.014(3) 0.000(3)
N161 0.026(3) 0.013(2) 0.023(3) -0.0038(19) 0.010(2) 0.0009(19)
N162 0.017(2) 0.017(2) 0.019(3) -0.0036(19) 0.006(2) -0.0037(18)
C163 0.018(3) 0.024(3) 0.016(3) -0.005(2) 0.005(2) -0.002(2)
C164 0.024(3) 0.028(3) 0.027(3) -0.002(3) 0.014(3) 0.002(3)
C165 0.029(3) 0.021(3) 0.025(3) -0.003(2) 0.010(3) 0.005(3)
N171 0.021(2) 0.019(2) 0.027(3) -0.001(2) 0.011(2) -0.002(2)
C172 0.012(2) 0.024(3) 0.018(3) -0.004(2) 0.005(2) -0.001(2)
C173 0.028(3) 0.027(3) 0.026(3) -0.005(3) 0.017(3) 0.000(3)
C174 0.021(3) 0.037(3) 0.024(3) -0.004(3) 0.013(3) -0.005(3)
C175 0.027(3) 0.023(3) 0.025(3) -0.002(2) 0.016(3) -0.007(2)
C176 0.023(3) 0.024(3) 0.030(4) -0.001(3) 0.016(3) 0.003(2)
N181 0.023(2) 0.014(2) 0.033(3) 0.000(2) 0.011(2) -0.001(2)
N182 0.015(2) 0.019(2) 0.016(2) 0.0022(19) 0.002(2) -0.0010(19)
C183 0.018(3) 0.027(3) 0.020(3) 0.001(2) 0.010(2) -0.004(2)
C184 0.034(3) 0.027(3) 0.025(3) 0.001(3) 0.013(3) -0.008(3)
C185 0.038(3) 0.018(3) 0.028(4) 0.008(3) 0.013(3) -0.001(3)
N191 0.019(2) 0.021(2) 0.018(2) -0.0028(19) 0.008(2) -0.0006(19)
C192 0.017(3) 0.024(3) 0.016(3) 0.005(2) 0.005(2) -0.003(2)
C193 0.029(3) 0.029(3) 0.027(3) 0.001(3) 0.017(3) -0.002(3)
C194 0.029(3) 0.039(4) 0.023(3) -0.004(3) 0.018(3) 0.000(3)
C195 0.022(3) 0.028(3) 0.032(4) -0.003(3) 0.013(3) 0.005(3)
C196 0.023(3) 0.023(3) 0.028(3) 0.005(2) 0.015(3) -0.001(2)
Nd2 0.01589(14) 0.01346(13) 0.01892(15) -0.00007(12) 0.00931(12) 0.00003(12)
B2 0.040(4) 0.015(3) 0.042(5) 0.008(3) 0.027(4) 0.004(3)
C201 0.018(3) 0.017(3) 0.029(3) -0.002(2) 0.012(3) -0.001(2)
C202 0.018(3) 0.024(3) 0.031(3) 0.000(2) 0.013(3) 0.000(2)
C203 0.028(3) 0.023(3) 0.041(4) -0.004(3) 0.018(3) 0.004(3)
C204 0.025(3) 0.013(3) 0.047(4) 0.001(3) 0.013(3) -0.007(2)
C205 0.026(3) 0.024(3) 0.036(4) 0.002(3) 0.018(3) -0.004(3)
C206 0.024(3) 0.021(3) 0.034(4) 0.000(3) 0.017(3) 0.003(2)
O211 0.0177(19) 0.0162(19) 0.035(2) -0.0026(17) 0.0143(18) -0.0007(15)
C212 0.015(3) 0.022(3) 0.018(3) -0.003(2) 0.004(2) -0.001(2)
C213 0.021(3) 0.017(3) 0.032(3) 0.004(2) 0.016(3) -0.001(2)
C214 0.018(3) 0.024(3) 0.018(3) 0.000(2) 0.010(2) 0.000(2)
O215 0.023(2) 0.0139(18) 0.028(2) -0.0025(16) 0.0135(18) -0.0016(16)
C221 0.019(3) 0.015(3) 0.023(3) -0.003(2) 0.009(2) 0.001(2)
C222 0.019(3) 0.023(3) 0.025(3) -0.004(2) 0.007(3) 0.001(2)
C223 0.028(3) 0.017(3) 0.031(4) -0.002(3) 0.012(3) 0.003(2)
C224 0.021(3) 0.030(3) 0.032(4) -0.007(3) 0.008(3) 0.011(3)
C225 0.038(4) 0.032(4) 0.041(4) 0.002(3) 0.030(3) 0.008(3)
C226 0.029(3) 0.021(3) 0.035(4) 0.001(3) 0.020(3) 0.006(2)
C231 0.021(3) 0.016(3) 0.019(3) -0.001(2) 0.010(2) 0.002(2)
C232 0.020(3) 0.025(3) 0.030(3) 0.002(3) 0.008(3) 0.003(2)
C233 0.021(3) 0.020(3) 0.037(4) 0.000(3) 0.009(3) -0.004(2)
C234 0.030(3) 0.014(3) 0.029(4) 0.003(2) 0.010(3) 0.005(2)
C235 0.033(3) 0.023(3) 0.031(4) 0.001(3) 0.019(3) 0.010(3)
C236 0.023(3) 0.021(3) 0.031(4) 0.004(3) 0.013(3) 0.002(2)
O241 0.0153(18) 0.0198(19) 0.025(2) -0.0001(16) 0.0094(17) 0.0017(15)
C242 0.015(3) 0.020(3) 0.015(3) 0.000(2) 0.004(2) 0.000(2)
C243 0.017(3) 0.015(3) 0.025(3) 0.000(2) 0.009(2) 0.003(2)
C244 0.015(3) 0.019(3) 0.016(3) 0.000(2) 0.008(2) -0.002(2)
O245 0.0193(19) 0.0165(18) 0.026(2) 0.0032(16) 0.0111(17) 0.0049(16)
C251 0.020(3) 0.015(3) 0.021(3) 0.000(2) 0.008(2) 0.000(2)
C252 0.023(3) 0.023(3) 0.022(3) 0.000(2) 0.011(3) 0.003(2)
C253 0.024(3) 0.017(3) 0.027(3) 0.002(2) 0.008(3) -0.002(2)
C254 0.015(3) 0.025(3) 0.027(3) 0.006(3) 0.006(2) -0.006(2)
C255 0.022(3) 0.033(3) 0.031(4) 0.007(3) 0.014(3) 0.005(3)
C256 0.021(3) 0.017(3) 0.023(3) 0.002(2) 0.009(3) 0.003(2)
N261 0.025(2) 0.013(2) 0.027(3) -0.0023(19) 0.015(2) -0.0035(19)
N262 0.025(2) 0.013(2) 0.028(3) -0.001(2) 0.017(2) 0.0031(19)
C263 0.022(3) 0.021(3) 0.024(3) -0.006(2) 0.012(3) -0.002(2)
C264 0.029(3) 0.026(3) 0.026(3) -0.004(3) 0.007(3) -0.004(3)
C265 0.036(3) 0.021(3) 0.028(4) -0.008(3) 0.009(3) -0.012(3)
N271 0.025(2) 0.015(2) 0.021(3) -0.0042(19) 0.013(2) -0.0010(19)
C272 0.017(3) 0.019(3) 0.020(3) 0.002(2) 0.008(2) 0.002(2)
C273 0.024(3) 0.024(3) 0.023(3) 0.001(2) 0.009(3) 0.003(2)
C274 0.025(3) 0.030(3) 0.028(4) 0.007(3) 0.009(3) 0.008(3)
C275 0.035(3) 0.015(3) 0.033(4) 0.003(3) 0.018(3) 0.002(3)
C276 0.027(3) 0.021(3) 0.020(3) -0.001(2) 0.007(3) -0.001(2)
N281 0.023(2) 0.008(2) 0.033(3) 0.002(2) 0.017(2) 0.0013(18)
N282 0.014(2) 0.019(2) 0.020(3) 0.0014(19) 0.005(2) 0.0019(19)
C283 0.021(3) 0.023(3) 0.022(3) 0.004(2) 0.010(3) 0.001(2)
C284 0.042(4) 0.024(3) 0.036(4) 0.009(3) 0.027(3) 0.006(3)
C285 0.032(3) 0.017(3) 0.040(4) 0.008(3) 0.023(3) 0.001(2)
N291 0.020(2) 0.017(2) 0.026(3) 0.001(2) 0.013(2) 0.0007(19)
C292 0.016(3) 0.019(3) 0.026(3) 0.005(2) 0.012(2) 0.007(2)
C293 0.025(3) 0.032(3) 0.022(3) 0.005(3) 0.014(3) 0.005(3)
C294 0.020(3) 0.041(4) 0.019(3) -0.001(3) 0.007(3) 0.008(3)
C295 0.018(3) 0.037(3) 0.028(4) -0.008(3) 0.009(3) 0.000(3)
C296 0.022(3) 0.024(3) 0.025(3) 0.001(2) 0.011(3) 0.003(2)
C300 0.032(7) 0.039(7) 0.032(8) 0.004(6) 0.003(6) 0.003(6)
Cl1 0.0518(11) 0.0449(10) 0.0553(12) -0.0096(9) 0.0157(10) -0.0072(9)

loop_
_atom_type_symbol
_atom_type_description
_atom_type_scat_dispersion_real
_atom_type_scat_dispersion_imag
_atom_type_scat_source
Nd Nd -0.1943 3.0179 'International Tables Vol C Tables 4.2.6.8 and 6.1.1.4'
B B 0.0013 0.0007 'International Tables Vol C Tables 4.2.6.8 and 6.1.1.4'
C C 0.0033 0.0016 'International Tables Vol C Tables 4.2.6.8 and 6.1.1.4'
H H 0.0000 0.0000 'International Tables Vol C Tables 4.2.6.8 and 6.1.1.4'
O O 0.0106 0.0060 'International Tables Vol C Tables 4.2.6.8 and 6.1.1.4'
N N 0.0061 0.0033 'International Tables Vol C Tables 4.2.6.8 and 6.1.1.4'
Cl Cl 0.1484 0.1585 'International Tables Vol C Tables 4.2.6.8 and 6.1.1.4'

loop_
_geom_angle_atom_site_label_1
_geom_angle_atom_site_label_2
_geom_angle_atom_site_label_3
_geom_angle
_geom_angle_site_symmetry_1
_geom_angle_site_symmetry_3
_geom_angle_publ_flag
O115 Nd1 O141 149.66(12) . . ?
O115 Nd1 O111 69.23(12) . . ?
O141 Nd1 O111 140.63(12) . . ?
O115 Nd1 O145 133.54(12) . . ?
O141 Nd1 O145 69.72(12) . . ?
O111 Nd1 O145 73.50(12) . . ?
O115 Nd1 N162 90.36(13) . . ?
O141 Nd1 N162 75.27(13) . . ?
O111 Nd1 N162 125.41(13) . . ?
O145 Nd1 N162 134.55(12) . . ?
O115 Nd1 N171 111.01(13) . . ?
O141 Nd1 N171 86.71(13) . . ?
O111 Nd1 N171 77.06(13) . . ?
O145 Nd1 N171 85.92(13) . . ?
N162 Nd1 N171 63.70(13) . . ?
O115 Nd1 N182 74.15(12) . . ?
O141 Nd1 N182 76.20(12) . . ?
O111 Nd1 N182 137.89(12) . . ?
O145 Nd1 N182 122.47(13) . . ?
N162 Nd1 N182 73.85(14) . . ?
N171 Nd1 N182 137.05(13) . . ?
O115 Nd1 N191 80.85(13) . . ?
O141 Nd1 N191 91.22(13) . . ?
O111 Nd1 N191 91.23(13) . . ?
O145 Nd1 N191 73.14(12) . . ?
N162 Nd1 N191 136.35(13) . . ?
N171 Nd1 N191 158.30(13) . . ?
N182 Nd1 N191 62.59(13) . . ?
N161 B1 N181 112.1(5) . . ?
C106 C101 C102 117.9(5) . . ?
C106 C101 C112 123.9(5) . . ?
C102 C101 C112 118.1(5) . . ?
C103 C102 C101 121.1(5) . . ?
C104 C103 C102 119.8(6) . . ?
C105 C104 C103 120.0(5) . . ?
C104 C105 C106 120.4(6) . . ?
C105 C106 C101 120.8(5) . . ?
C112 O111 Nd1 138.8(3) . . ?
O111 C112 C113 123.2(5) . . ?
O111 C112 C101 116.6(5) . . ?
C113 C112 C101 120.3(5) . . ?
C112 C113 C114 123.9(5) . . ?
O115 C114 C113 122.6(5) . . ?
O115 C114 C121 116.0(4) . . ?
C113 C114 C121 121.3(5) . . ?
C114 O115 Nd1 141.5(3) . . ?
C126 C121 C122 117.6(5) . . ?
C126 C121 C114 124.4(5) . . ?
C122 C121 C114 118.0(5) . . ?
C123 C122 C121 119.9(5) . . ?
C124 C123 C122 121.0(5) . . ?
C123 C124 C125 119.9(5) . . ?
C126 C125 C124 119.5(5) . . ?
C125 C126 C121 122.2(5) . . ?
C136 C131 C132 118.6(5) . . ?
C136 C131 C142 124.3(5) . . ?
C132 C131 C142 117.1(5) . . ?
C133 C132 C131 120.7(5) . . ?
C134 C133 C132 119.9(6) . . ?
C133 C134 C135 119.9(6) . . ?
C136 C135 C134 119.9(6) . . ?
C131 C136 C135 121.0(5) . . ?
C142 O141 Nd1 136.7(3) . . ?
O141 C142 C143 123.8(5) . . ?
O141 C142 C131 115.7(5) . . ?
C143 C142 C131 120.5(5) . . ?
C144 C143 C142 123.4(5) . . ?
O145 C144 C143 124.7(5) . . ?
O145 C144 C151 114.7(5) . . ?
C143 C144 C151 120.4(5) . . ?
C144 O145 Nd1 133.1(3) . . ?
C156 C151 C152 118.1(5) . . ?
C156 C151 C144 123.6(5) . . ?
C152 C151 C144 118.3(5) . . ?
C151 C152 C153 121.9(5) . . ?
C154 C153 C152 118.6(6) . . ?
C155 C154 C153 120.1(6) . . ?
C154 C155 C156 121.5(6) . . ?
C155 C156 C151 119.7(5) . . ?
C165 N161 N162 108.8(4) . . ?
C165 N161 B1 126.4(5) . . ?
N162 N161 B1 123.8(4) . . ?
C163 N162 N161 106.7(4) . . ?
C163 N162 Nd1 118.2(3) . . ?
N161 N162 Nd1 131.2(3) . . ?
N162 C163 C164 110.8(5) . . ?
N162 C163 C172 119.8(4) . . ?
C164 C163 C172 129.4(5) . . ?
C165 C164 C163 103.9(5) . . ?
N161 C165 C164 109.7(5) . . ?
C176 N171 C172 117.8(5) . . ?
C176 N171 Nd1 122.7(3) . . ?
C172 N171 Nd1 119.5(3) . . ?
N171 C172 C173 121.5(5) . . ?
N171 C172 C163 116.1(5) . . ?
C173 C172 C163 122.3(5) . . ?
C174 C173 C172 119.4(5) . . ?
C173 C174 C175 119.8(5) . . ?
C174 C175 C176 117.5(5) . . ?
N171 C176 C175 124.0(5) . . ?
C185 N181 N182 108.6(5) . . ?
C185 N181 B1 126.5(5) . . ?
N182 N181 B1 122.8(5) . . ?
C183 N182 N181 106.9(4) . . ?
C183 N182 Nd1 120.1(3) . . ?
N181 N182 Nd1 131.5(3) . . ?
N182 C183 C184 110.4(5) . . ?
N182 C183 C192 119.4(5) . . ?
C184 C183 C192 130.2(5) . . ?
C185 C184 C183 104.0(5) . . ?
N181 C185 C184 110.1(5) . . ?
C196 N191 C192 118.8(5) . . ?
C196 N191 Nd1 120.6(3) . . ?
C192 N191 Nd1 120.5(3) . . ?
N191 C192 C193 121.2(5) . . ?
N191 C192 C183 116.1(5) . . ?
C193 C192 C183 122.7(5) . . ?
C194 C193 C192 119.4(5) . . ?
C195 C194 C193 119.1(5) . . ?
C194 C195 C196 118.6(5) . . ?
N191 C196 C195 122.9(5) . . ?
O241 Nd2 O215 142.26(11) . . ?
O241 Nd2 O245 69.22(11) . . ?
O215 Nd2 O245 148.42(11) . . ?
O241 Nd2 O211 72.75(11) . . ?
O215 Nd2 O211 69.67(11) . . ?
O245 Nd2 O211 141.91(11) . . ?
O241 Nd2 N262 122.68(13) . . ?
O215 Nd2 N262 82.32(13) . . ?
O245 Nd2 N262 73.11(13) . . ?
O211 Nd2 N262 132.67(13) . . ?
O241 Nd2 N282 126.25(13) . . ?
O215 Nd2 N282 84.15(12) . . ?
O245 Nd2 N282 71.26(12) . . ?
O211 Nd2 N282 134.07(13) . . ?
N262 Nd2 N282 76.61(14) . . ?
O241 Nd2 N291 79.02(13) . . ?
O215 Nd2 N291 101.00(13) . . ?
O245 Nd2 N291 85.41(13) . . ?
O211 Nd2 N291 85.33(13) . . ?
N262 Nd2 N291 138.49(13) . . ?
N282 Nd2 N291 62.82(13) . . ?
O241 Nd2 N271 74.64(12) . . ?
O215 Nd2 N271 97.27(13) . . ?
O245 Nd2 N271 89.13(13) . . ?
O211 Nd2 N271 82.98(13) . . ?
N262 Nd2 N271 63.10(13) . . ?
N282 Nd2 N271 138.97(13) . . ?
N291 Nd2 N271 153.33(13) . . ?
N281 B2 N261 110.2(5) . . ?
C202 C201 C206 118.6(5) . . ?
C202 C201 C212 118.2(5) . . ?
C206 C201 C212 123.2(5) . . ?
C203 C202 C201 120.8(5) . . ?
C202 C203 C204 120.1(5) . . ?
C205 C204 C203 119.2(5) . . ?
C204 C205 C206 121.1(5) . . ?
C205 C206 C201 120.2(5) . . ?
C212 O211 Nd2 137.9(3) . . ?
O211 C212 C213 123.9(5) . . ?
O211 C212 C201 116.0(4) . . ?
C213 C212 C201 120.0(4) . . ?
C214 C213 C212 123.6(5) . . ?
O215 C214 C213 124.2(5) . . ?
O215 C214 C221 116.2(4) . . ?
C213 C214 C221 119.6(4) . . ?
C214 O215 Nd2 138.9(3) . . ?
C226 C221 C222 119.2(5) . . ?
C226 C221 C214 122.3(5) . . ?
C222 C221 C214 118.4(5) . . ?
C223 C222 C221 120.6(5) . . ?
C224 C223 C222 119.5(5) . . ?
C223 C224 C225 120.5(5) . . ?
C226 C225 C224 119.6(5) . . ?
C221 C226 C225 120.5(5) . . ?
C236 C231 C232 118.9(5) . . ?
C236 C231 C242 123.8(5) . . ?
C232 C231 C242 117.3(4) . . ?
C233 C232 C231 120.2(5) . . ?
C234 C233 C232 120.6(5) . . ?
C235 C234 C233 119.8(5) . . ?
C234 C235 C236 120.4(5) . . ?
C231 C236 C235 120.2(5) . . ?
C242 O241 Nd2 139.8(3) . . ?
O241 C242 C243 123.3(5) . . ?
O241 C242 C231 115.7(4) . . ?
C243 C242 C231 120.9(4) . . ?
C242 C243 C244 123.2(5) . . ?
O245 C244 C243 124.4(4) . . ?
O245 C244 C251 115.1(4) . . ?
C243 C244 C251 120.5(4) . . ?
C244 O245 Nd2 139.2(3) . . ?
C256 C251 C252 117.9(5) . . ?
C256 C251 C244 124.2(5) . . ?
C252 C251 C244 117.9(4) . . ?
C253 C252 C251 120.6(5) . . ?
C252 C253 C254 120.8(5) . . ?
C253 C254 C255 120.0(5) . . ?
C254 C255 C256 119.0(5) . . ?
C251 C256 C255 121.6(5) . . ?
C265 N261 N262 109.7(5) . . ?
C265 N261 B2 127.5(5) . . ?
N262 N261 B2 122.8(5) . . ?
C263 N262 N261 105.8(4) . . ?
C263 N262 Nd2 117.1(3) . . ?
N261 N262 Nd2 126.9(3) . . ?
N262 C263 C264 111.3(5) . . ?
N262 C263 C272 118.4(5) . . ?
C264 C263 C272 130.3(5) . . ?
C265 C264 C263 104.0(5) . . ?
N261 C265 C264 109.2(5) . . ?
C276 N271 C272 117.9(5) . . ?
C276 N271 Nd2 123.4(4) . . ?
C272 N271 Nd2 118.2(3) . . ?
N271 C272 C273 122.2(5) . . ?
N271 C272 C263 115.6(5) . . ?
C273 C272 C263 122.1(5) . . ?
C274 C273 C272 118.1(5) . . ?
C275 C274 C273 120.2(6) . . ?
C274 C275 C276 118.3(5) . . ?
N271 C276 C275 123.2(5) . . ?
C285 N281 N282 109.3(5) . . ?
C285 N281 B2 128.4(5) . . ?
N282 N281 B2 122.2(4) . . ?
C283 N282 N281 107.0(4) . . ?
C283 N282 Nd2 117.4(3) . . ?
N281 N282 Nd2 128.4(3) . . ?
N282 C283 C284 109.5(5) . . ?
N282 C283 C292 120.0(5) . . ?
C284 C283 C292 130.3(5) . . ?
C285 C284 C283 105.1(5) . . ?
N281 C285 C284 109.1(5) . . ?
C296 N291 C292 117.5(5) . . ?
C296 N291 Nd2 121.2(4) . . ?
C292 N291 Nd2 120.3(3) . . ?
N291 C292 C293 122.2(5) . . ?
N291 C292 C283 114.8(5) . . ?
C293 C292 C283 123.0(5) . . ?
C294 C293 C292 119.2(5) . . ?
C293 C294 C295 119.5(6) . . ?
C296 C295 C294 118.3(6) . . ?
N291 C296 C295 123.4(5) . . ?
Cl1 C300 Cl1 105.9(6) 3_676 . ?
C300 Cl1 C300 74.1(6) 3_676 . ?

loop_
_geom_bond_atom_site_label_1
_geom_bond_atom_site_label_2
_geom_bond_distance
_geom_bond_site_symmetry_2
_geom_bond_publ_flag
Nd1 O115 2.354(3) . ?
Nd1 O141 2.372(4) . ?
Nd1 O111 2.400(3) . ?
Nd1 O145 2.422(4) . ?
Nd1 N162 2.573(4) . ?
Nd1 N171 2.607(4) . ?
Nd1 N182 2.607(4) . ?
Nd1 N191 2.644(4) . ?
B1 N161 1.540(8) . ?
B1 N181 1.548(8) . ?
C101 C106 1.395(7) . ?
C101 C102 1.398(7) . ?
C101 C112 1.507(7) . ?
C102 C103 1.391(7) . ?
C103 C104 1.384(8) . ?
C104 C105 1.374(8) . ?
C105 C106 1.391(7) . ?
O111 C112 1.273(6) . ?
C112 C113 1.405(7) . ?
C113 C114 1.405(7) . ?
C114 O115 1.260(6) . ?
C114 C121 1.498(7) . ?
C121 C126 1.382(7) . ?
C121 C122 1.409(7) . ?
C122 C123 1.381(7) . ?
C123 C124 1.368(8) . ?
C124 C125 1.378(8) . ?
C125 C126 1.373(7) . ?
C131 C136 1.381(8) . ?
C131 C132 1.394(7) . ?
C131 C142 1.507(7) . ?
C132 C133 1.384(7) . ?
C133 C134 1.378(8) . ?
C134 C135 1.386(8) . ?
C135 C136 1.382(7) . ?
O141 C142 1.269(6) . ?
C142 C143 1.408(7) . ?
C143 C144 1.402(7) . ?
C144 O145 1.282(6) . ?
C144 C151 1.511(7) . ?
C151 C156 1.391(7) . ?
C151 C152 1.395(7) . ?
C152 C153 1.395(7) . ?
C153 C154 1.376(8) . ?
C154 C155 1.374(8) . ?
C155 C156 1.383(7) . ?
N161 C165 1.349(6) . ?
N161 N162 1.364(5) . ?
N162 C163 1.340(6) . ?
C163 C164 1.398(7) . ?
C163 C172 1.464(7) . ?
C164 C165 1.375(7) . ?
N171 C176 1.333(6) . ?
N171 C172 1.353(6) . ?
C172 C173 1.393(7) . ?
C173 C174 1.373(7) . ?
C174 C175 1.378(7) . ?
C175 C176 1.390(7) . ?
N181 C185 1.344(7) . ?
N181 N182 1.361(6) . ?
N182 C183 1.337(6) . ?
C183 C184 1.399(7) . ?
C183 C192 1.468(7) . ?
C184 C185 1.366(8) . ?
N191 C196 1.331(6) . ?
N191 C192 1.353(6) . ?
C192 C193 1.388(7) . ?
C193 C194 1.383(7) . ?
C194 C195 1.380(8) . ?
C195 C196 1.384(7) . ?
Nd2 O241 2.377(3) . ?
Nd2 O215 2.380(3) . ?
Nd2 O245 2.383(3) . ?
Nd2 O211 2.390(3) . ?
Nd2 N262 2.557(4) . ?
Nd2 N282 2.584(4) . ?
Nd2 N291 2.603(5) . ?
Nd2 N271 2.636(5) . ?
B2 N281 1.539(8) . ?
B2 N261 1.562(8) . ?
C201 C202 1.390(7) . ?
C201 C206 1.400(7) . ?
C201 C212 1.501(7) . ?
C202 C203 1.382(7) . ?
C203 C204 1.396(8) . ?
C204 C205 1.374(8) . ?
C205 C206 1.379(7) . ?
O211 C212 1.280(6) . ?
C212 C213 1.402(7) . ?
C213 C214 1.388(7) . ?
C214 O215 1.280(6) . ?
C214 C221 1.504(7) . ?
C221 C226 1.386(7) . ?
C221 C222 1.396(7) . ?
C222 C223 1.384(7) . ?
C223 C224 1.382(8) . ?
C224 C225 1.391(8) . ?
C225 C226 1.386(7) . ?
C231 C236 1.388(7) . ?
C231 C232 1.395(7) . ?
C231 C242 1.509(7) . ?
C232 C233 1.389(7) . ?
C233 C234 1.381(7) . ?
C234 C235 1.371(7) . ?
C235 C236 1.401(7) . ?
O241 C242 1.274(6) . ?
C242 C243 1.393(7) . ?
C243 C244 1.397(7) . ?
C244 O245 1.268(5) . ?
C244 C251 1.505(7) . ?
C251 C256 1.387(7) . ?
C251 C252 1.406(7) . ?
C252 C253 1.371(7) . ?
C253 C254 1.379(7) . ?
C254 C255 1.387(7) . ?
C255 C256 1.393(7) . ?
N261 C265 1.349(7) . ?
N261 N262 1.359(5) . ?
N262 C263 1.345(7) . ?
C263 C264 1.392(7) . ?
C263 C272 1.473(7) . ?
C264 C265 1.374(8) . ?
N271 C276 1.333(6) . ?
N271 C272 1.349(6) . ?
C272 C273 1.402(7) . ?
C273 C274 1.376(7) . ?
C274 C275 1.371(8) . ?
C275 C276 1.388(7) . ?
N281 C285 1.349(7) . ?
N281 N282 1.357(5) . ?
N282 C283 1.346(7) . ?
C283 C284 1.403(7) . ?
C283 C292 1.459(7) . ?
C284 C285 1.362(8) . ?
N291 C296 1.343(6) . ?
N291 C292 1.352(6) . ?
C292 C293 1.384(7) . ?
C293 C294 1.371(8) . ?
C294 C295 1.382(8) . ?
C295 C296 1.378(8) . ?
C300 Cl1 1.799(13) 3_676 ?
C300 Cl1 1.840(13) . ?
Cl1 C300 1.799(13) 3_676 ?
